data_4349906
loop_
_publ_author_name
'Bazhin, Denis N.'
'Kudyakova, Yulia S.'
'Bogomyakov, Artem S.'
'Slepukhin, Pavel A.'
'Kim, Grigory A.'
'Burgart, Yanina V.'
'Saloutin, Victor I.'

_publ_section_title
;
 Dinuclear lanthanide--lithium complexes based on fluorinated
 \b-diketonate with acetal group: magnetism and effect of crystal packing
 on mechanoluminescence
;
_journal_issue 1
_journal_name_full 'Inorganic Chemistry Frontiers'
_journal_page_first 40
_journal_paper_doi 10.1039/C8QI00772A
_journal_volume 6
_journal_year 2019
_chemical_formula_moiety 'C32 H42 F12 Li O17 Tb'
_chemical_formula_sum 'C32 H42 F12 Li O17 Tb'
_chemical_formula_weight 1092.52
_space_group_crystal_system monoclinic
_space_group_IT_number 14
_space_group_name_Hall '-P 2ybc'
_space_group_name_H-M_alt 'P 1 21/c 1'
_atom_sites_solution_hydrogens geom
_atom_sites_solution_primary iterative
_atom_sites_solution_secondary difmap
_audit_creation_date 2017-12-20
_audit_creation_method
;
  Olex2 1.2-ac2
  (compiled 2012.03.27 svn.r2268, GUI svn.r4156)
;
_audit_update_record
;
2018-07-12 deposited with the CCDC.
2018-09-18 downloaded from the CCDC.
;
_cell_angle_alpha 90.00
_cell_angle_beta 94.196(3)
_cell_angle_gamma 90.00
_cell_formula_units_Z 4
_cell_length_a 17.0754(4)
_cell_length_b 11.9683(4)
_cell_length_c 22.2027(7)
_cell_measurement_reflns_used 7182
_cell_measurement_temperature 295(2)
_cell_measurement_theta_max 29.0770
_cell_measurement_theta_min 2.2520
_cell_volume 4525.3(2)
_computing_cell_refinement
;
CrysAlisPro, Agilent Technologies,
Version 1.171.36.28 (release 01-02-2013 CrysAlis171 .NET)
(compiled Feb  1 2013,16:14:44)
;
_computing_data_collection
;
CrysAlisPro, Agilent Technologies,
Version 1.171.36.28 (release 01-02-2013 CrysAlis171 .NET)
(compiled Feb  1 2013,16:14:44)
;
_computing_data_reduction
;
CrysAlisPro, Agilent Technologies,
Version 1.171.36.28 (release 01-02-2013 CrysAlis171 .NET)
(compiled Feb  1 2013,16:14:44)
;
_computing_molecular_graphics
;
O. V. Dolomanov, L. J. Bourhis, R. J. Gildea, J. A. K. Howard and H. Puschmann,
OLEX2: a complete structure solution, refinement and analysis program.
J. Appl. Cryst. (2009). 42, 339-341.
;
_computing_publication_material
;
O. V. Dolomanov, L. J. Bourhis, R. J. Gildea, J. A. K. Howard and H. Puschmann,
OLEX2: a complete structure solution, refinement and analysis program.
J. Appl. Cryst. (2009). 42, 339-341.
;
_computing_structure_refinement
;
SHELXL, G.M. Sheldrick, Acta Cryst.
(2008). A64, 112-122
;
_computing_structure_solution 'J. Appl. Cryst. (2007) 40, 786-790'
_diffrn_ambient_temperature 295(2)
_diffrn_detector_area_resol_mean 15.9555
_diffrn_measured_fraction_theta_full 0.9994
_diffrn_measured_fraction_theta_max 0.8805
_diffrn_measurement_details
;
#__ type_ start__ end____ width___ exp.time_
  1 omega   -3.00   37.00   1.0000   10.0000
omega____ theta____ kappa____ phi______ frames
    -      -20.7920   38.0000 -180.0000 40

#__ type_ start__ end____ width___ exp.time_
  2 omega  -25.00    0.00   1.0000   10.0000
omega____ theta____ kappa____ phi______ frames
    -      -20.7920  -99.0000  -30.0000 25

#__ type_ start__ end____ width___ exp.time_
  3 omega    2.00   92.00   1.0000   10.0000
omega____ theta____ kappa____ phi______ frames
    -       23.2920   57.0000   30.0000 90

#__ type_ start__ end____ width___ exp.time_
  4 omega    2.00   91.00   1.0000   10.0000
omega____ theta____ kappa____ phi______ frames
    -       23.2920   57.0000 -120.0000 89

#__ type_ start__ end____ width___ exp.time_
  5 omega   69.00   95.00   1.0000   10.0000
omega____ theta____ kappa____ phi______ frames
    -       23.2920  178.0000    0.0000 26
;
_diffrn_measurement_device_type 'Xcalibur, Eos'
_diffrn_measurement_method '\w scans'
_diffrn_orient_matrix_UB_11 -0.0034884000
_diffrn_orient_matrix_UB_12 -0.0456657000
_diffrn_orient_matrix_UB_13 0.0199422000
_diffrn_orient_matrix_UB_21 0.0248464000
_diffrn_orient_matrix_UB_22 0.0278881000
_diffrn_orient_matrix_UB_23 0.0222406000
_diffrn_orient_matrix_UB_31 -0.0332307000
_diffrn_orient_matrix_UB_32 0.0255315000
_diffrn_orient_matrix_UB_33 0.0115630000
_diffrn_radiation_monochromator graphite
_diffrn_radiation_type 'Mo K\a'
_diffrn_radiation_wavelength 0.7107
_diffrn_reflns_av_R_equivalents 0.0327
_diffrn_reflns_av_unetI/netI 0.0506
_diffrn_reflns_limit_h_max 24
_diffrn_reflns_limit_h_min -24
_diffrn_reflns_limit_k_max 16
_diffrn_reflns_limit_k_min -16
_diffrn_reflns_limit_l_max 30
_diffrn_reflns_limit_l_min -31
_diffrn_reflns_number 27320
_diffrn_reflns_theta_full 26.00
_diffrn_reflns_theta_max 30.86
_diffrn_reflns_theta_min 2.12
_diffrn_source 'Enhance (Mo) X-ray Source'
_exptl_absorpt_coefficient_mu 1.677
_exptl_absorpt_correction_T_max 1.00000
_exptl_absorpt_correction_T_min 0.74071
_exptl_absorpt_correction_type multi-scan
_exptl_absorpt_process_details
;
CrysAlisPro, Agilent Technologies,
Version 1.171.36.28 (release 01-02-2013 CrysAlis171 .NET)
(compiled Feb  1 2013,16:14:44)
Empirical absorption correction using spherical harmonics,
 implemented in SCALE3 ABSPACK scaling algorithm.
;
_exptl_crystal_colour colourless
_exptl_crystal_colour_primary colourless
_exptl_crystal_density_diffrn 1.604
_exptl_crystal_density_method 'not measured'
_exptl_crystal_description prism
_exptl_crystal_F_000 2184
_exptl_crystal_preparation Luminescent
_exptl_crystal_recrystallization_method 'Re-crystallisation from solvent: ethanol'
_exptl_crystal_size_max 0.25
_exptl_crystal_size_mid 0.2
_exptl_crystal_size_min 0.15
_refine_diff_density_max 0.909
_refine_diff_density_min -0.572
_refine_diff_density_rms 0.096
_refine_ls_extinction_method none
_refine_ls_goodness_of_fit_ref 1.000
_refine_ls_hydrogen_treatment mixed
_refine_ls_matrix_type full
_refine_ls_number_parameters 749
_refine_ls_number_reflns 12533
_refine_ls_number_restraints 181
_refine_ls_restrained_S_all 1.042
_refine_ls_R_factor_all 0.0666
_refine_ls_R_factor_gt 0.0376
_refine_ls_shift/su_max 0.002
_refine_ls_shift/su_mean 0.000
_refine_ls_structure_factor_coef Fsqd
_refine_ls_weighting_details 'calc w=1/[\s^2^(Fo^2^)+(0.0500P)^2^+0.0000P] where P=(Fo^2^+2Fc^2^)/3'
_refine_ls_weighting_scheme calc
_refine_ls_wR_factor_gt 0.0847
_refine_ls_wR_factor_ref 0.1015
_reflns_number_gt 8917
_reflns_number_total 12533
_reflns_threshold_expression >2sigma(I)
_cod_data_source_file c8qi00772a5.cif
_cod_data_source_block exp_933
_cod_database_code 4349906
_reflns_odcompleteness_completeness 99.94
_reflns_odcompleteness_iscentric 1
_reflns_odcompleteness_theta 28.22

loop_
_space_group_symop_id
_space_group_symop_operation_xyz
1 'x, y, z'
2 '-x, y+1/2, -z+1/2'
3 '-x, -y, -z'
4 'x, -y-1/2, z-1/2'

loop_
_atom_site_label
_atom_site_type_symbol
_atom_site_fract_x
_atom_site_fract_y
_atom_site_fract_z
_atom_site_U_iso_or_equiv
_atom_site_adp_type
_atom_site_occupancy
_atom_site_symmetry_multiplicity
_atom_site_calc_flag
_atom_site_refinement_flags
_atom_site_disorder_assembly
_atom_site_disorder_group
Tb1 Tb 0.268603(8) 0.661398(12) 0.398124(7) 0.03708(6) Uani 1 1 d . . .
F1 F 0.0067(6) 0.2004(9) 0.4462(7) 0.110(3) Uani 0.50 1 d PU A 1
F2 F -0.0835(5) 0.3108(11) 0.4368(7) 0.118(4) Uani 0.50 1 d PU A 1
F3 F -0.0228(8) 0.2976(10) 0.5208(4) 0.102(3) Uani 0.50 1 d PU A 1
F4 F 0.0130(7) 0.2347(12) 0.5097(7) 0.144(5) Uani 0.50 1 d PU A 2
F5 F -0.0309(10) 0.2312(12) 0.4213(4) 0.127(4) Uani 0.50 1 d PU A 2
F6 F -0.0806(8) 0.3433(9) 0.4774(9) 0.148(5) Uani 0.50 1 d PU A 2
F7 F 0.3320(8) 0.9160(8) 0.2324(6) 0.141(4) Uani 0.50 1 d PU B 2
F9 F 0.3094(9) 1.0332(9) 0.3148(6) 0.137(4) Uani 0.50 1 d PU B 2
F10 F 0.2303(11) 1.0572(12) 0.2767(11) 0.225(7) Uani 0.50 1 d PU B 1
F11 F 0.3391(9) 0.9841(16) 0.2837(9) 0.182(7) Uani 0.50 1 d PU B 1
F12 F 0.2335(6) 1.0231(9) 0.2324(6) 0.106(3) Uani 0.50 1 d PU B 2
F13 F 0.2625(15) 0.961(2) 0.2121(8) 0.250(9) Uani 0.50 1 d PU B 1
F14 F 0.1010(6) 0.9494(12) 0.4859(5) 0.081(3) Uani 0.50 1 d PU C 2
F15 F 0.1143(9) 0.9492(15) 0.5159(7) 0.146(6) Uani 0.50 1 d PU C 1
F16 F 0.1879(11) 1.0562(15) 0.5265(7) 0.108(6) Uani 0.50 1 d PU C 2
F17 F 0.2024(11) 1.0742(13) 0.5070(7) 0.093(5) Uani 0.50 1 d PDU C 1
F18 F 0.1661(10) 1.0383(13) 0.4288(8) 0.101(4) Uani 0.50 1 d PU C 2
F19 F 0.1448(11) 1.0176(15) 0.4323(7) 0.141(7) Uani 0.50 1 d PDU C 1
F21 F 0.5378(7) 0.6410(11) 0.2666(5) 0.107(4) Uani 0.50 1 d PU D 1
F22 F 0.5482(7) 0.5760(12) 0.2852(8) 0.160(6) Uani 0.50 1 d PU D 2
F23 F 0.5552(10) 0.5999(16) 0.3611(10) 0.139(7) Uani 0.50 1 d PU D 1
F24 F 0.5513(8) 0.6453(15) 0.3702(8) 0.106(5) Uani 0.50 1 d PU D 2
F26 F 0.5152(9) 0.7638(13) 0.3289(7) 0.122(5) Uani 0.50 1 d PU D 1
F27 F 0.5152(11) 0.7416(17) 0.3000(8) 0.169(8) Uani 0.50 1 d PU D 2
O1 O 0.09612(16) 0.4707(3) 0.29929(14) 0.0749(9) Uani 1 1 d . . .
H1A H 0.0838 0.3981 0.3041 0.112 Uiso 1 1 d R . .
H1B H 0.1472 0.4707 0.2926 0.112 Uiso 1 1 d R . .
O2 O 0.20701(14) 0.8107(2) 0.44438(12) 0.0561(7) Uani 1 1 d . . .
O3 O 0.34881(15) 0.7248(2) 0.47990(12) 0.0581(7) Uani 1 1 d . . .
O4 O 0.17303(12) 0.53674(19) 0.42627(10) 0.0437(5) Uani 1 1 d . . .
O5 O 0.14377(13) 0.69298(19) 0.34508(11) 0.0461(6) Uani 1 1 d . H .
O6 O 0.01425(15) 0.4658(2) 0.41542(13) 0.0649(7) Uani 1 1 d . H .
O7 O 0.43968(17) 0.9208(3) 0.57770(14) 0.0749(9) Uani 1 1 d . E .
O8 O -0.00265(15) 0.6794(2) 0.33674(14) 0.0644(8) Uani 1 1 d . . .
O9 O 0.39601(13) 0.6469(2) 0.36899(12) 0.0504(6) Uani 1 1 d . . .
O10 O 0.33500(16) 0.4259(2) 0.18291(12) 0.0645(7) Uani 1 1 d . . .
O11 O 0.28133(16) 0.8056(2) 0.32913(14) 0.0635(7) Uani 1 1 d . . .
O12 O 0.31528(13) 0.49507(19) 0.45894(12) 0.0529(6) Uani 1 1 d . F .
O13 O 0.4604(5) 0.7319(7) 0.5771(4) 0.098(2) Uani 0.50 1 d PDU E 1
O14 O 0.2738(6) 0.3717(10) 0.5312(4) 0.058(2) Uani 0.30 1 d PD F 1
O15 O -0.0125(4) 0.7971(7) 0.2574(3) 0.0775(18) Uani 0.50 1 d P G 1
O17 O 0.20733(15) 0.4678(3) 0.20406(13) 0.0678(8) Uani 1 1 d . . .
O19 O 0.26745(13) 0.5356(2) 0.31534(11) 0.0488(6) Uani 1 1 d . . .
O34 O -0.0096(4) 0.8631(5) 0.2982(3) 0.0607(15) Uani 0.50 1 d P H 2
O43 O 0.4933(3) 0.7612(5) 0.5352(3) 0.0526(13) Uani 0.50 1 d PD E 2
O49 O 0.2838(3) 0.3158(5) 0.4887(3) 0.0848(15) Uani 0.70 1 d PD F 2
C1 C 0.2669(3) 0.3149(4) 0.2552(2) 0.0835(15) Uani 1 1 d . . .
H1C H 0.2420 0.2662 0.2252 0.125 Uiso 1 1 calc R . .
H1D H 0.2337 0.3234 0.2879 0.125 Uiso 1 1 calc R . .
H1E H 0.3163 0.2834 0.2700 0.125 Uiso 1 1 calc R . .
C1C C 0.0030(16) 0.720(2) 0.2143(9) 0.113(9) Uani 0.50 1 d P G 1
H1CA H -0.0237 0.7412 0.1764 0.169 Uiso 0.50 1 calc PR G 1
H1CB H -0.0150 0.6480 0.2261 0.169 Uiso 0.50 1 calc PR G 1
H1CC H 0.0585 0.7174 0.2101 0.169 Uiso 0.50 1 calc PR G 1
C2 C 0.2881(6) 0.2749(6) 0.4268(4) 0.080(2) Uani 0.70 1 d PD F 2
H2A H 0.3271 0.3165 0.4073 0.120 Uiso 0.70 1 calc PR F 2
H2B H 0.2380 0.2842 0.4049 0.120 Uiso 0.70 1 calc PR F 2
H2C H 0.3020 0.1972 0.4278 0.120 Uiso 0.70 1 calc PR F 2
C3 C 0.5196(9) 0.8156(19) 0.4828(8) 0.073(3) Uani 0.50 1 d PD E 2
H3A H 0.4795 0.8107 0.4503 0.109 Uiso 0.50 1 calc PR E 2
H3B H 0.5665 0.7798 0.4711 0.109 Uiso 0.50 1 calc PR E 2
H3C H 0.5305 0.8927 0.4919 0.109 Uiso 0.50 1 calc PR E 2
C4 C 0.2809(2) 0.4302(3) 0.22667(18) 0.0535(8) Uani 1 1 d . . .
C5 C 0.5067(3) 0.9421(5) 0.6176(2) 0.0991(18) Uani 1 1 d . . .
H5A H 0.5515 0.9539 0.5946 0.149 Uiso 1 1 calc R . .
H5B H 0.5162 0.8792 0.6439 0.149 Uiso 1 1 calc R . .
H5C H 0.4977 1.0075 0.6411 0.149 Uiso 1 1 calc R . .
C6 C 0.3579(2) 0.8101(3) 0.51169(18) 0.0533(9) Uani 1 1 d . E .
C7 C 0.3977(2) 0.4799(4) 0.4776(2) 0.0730(13) Uani 1 1 d . . .
H7A H 0.4228 0.4398 0.4469 0.109 Uiso 1 1 calc R . .
H7B H 0.4027 0.4383 0.5146 0.109 Uiso 1 1 calc R . .
H7C H 0.4223 0.5516 0.4837 0.109 Uiso 1 1 calc R . .
C8 C 0.2616(10) 0.4566(11) 0.5563(3) 0.084(2) Uani 0.70 1 d PD F 2
H8A H 0.3132 0.4492 0.5761 0.127 Uiso 0.70 1 calc PR F 2
H8B H 0.2257 0.4096 0.5759 0.127 Uiso 0.70 1 calc PR F 2
H8C H 0.2448 0.5330 0.5583 0.127 Uiso 0.70 1 calc PR F 2
C9 C 0.2098(3) 0.5745(4) 0.1775(2) 0.0839(14) Uani 1 1 d . . .
H9A H 0.2499 0.5760 0.1493 0.126 Uiso 1 1 calc R . .
H9B H 0.2213 0.6295 0.2083 0.126 Uiso 1 1 calc R . .
H9C H 0.1599 0.5908 0.1566 0.126 Uiso 1 1 calc R . .
C10 C 0.3026(2) 0.8961(3) 0.51187(19) 0.0622(11) Uani 1 1 d . . .
H10 H 0.3141 0.9596 0.5350 0.075 Uiso 1 1 calc R . .
C11 C 0.4069(16) 0.7093(19) 0.6236(10) 0.095(3) Uani 0.50 1 d PDU E 1
H11A H 0.3626 0.6679 0.6065 0.143 Uiso 0.50 1 calc PR E 1
H11B H 0.3893 0.7786 0.6396 0.143 Uiso 0.50 1 calc PR E 1
H11C H 0.4335 0.6665 0.6554 0.143 Uiso 0.50 1 calc PR E 1
C12 C 0.3162(3) 0.3541(4) 0.1329(2) 0.0769(14) Uani 1 1 d . . .
H12A H 0.3478 0.3734 0.1004 0.115 Uiso 1 1 calc R . .
H12B H 0.2617 0.3623 0.1197 0.115 Uiso 1 1 calc R . .
H12C H 0.3264 0.2780 0.1447 0.115 Uiso 1 1 calc R . .
C13 C 0.5107(3) 0.6482(6) 0.3198(3) 0.0877(19) Uani 1 1 d . . .
C14 C 0.1126(2) 0.7706(3) 0.31443(18) 0.0538(9) Uani 1 1 d . . .
C15 C 0.2771(5) 0.9646(7) 0.2686(4) 0.115(2) Uani 1 1 d U . .
C16 C 0.3141(2) 0.5088(3) 0.27708(16) 0.0471(8) Uani 1 1 d . D .
C17 C 0.4335(3) 0.8163(4) 0.5528(3) 0.0853(16) Uani 1 1 d D . .
C18 C 0.2846(18) 0.3088(18) 0.4459(10) 0.080(2) Uani 0.30 1 d PD F 1
H18A H 0.2420 0.2563 0.4459 0.120 Uiso 0.30 1 calc PR F 1
H18B H 0.3315 0.2750 0.4640 0.120 Uiso 0.30 1 calc PR F 1
H18C H 0.2926 0.3299 0.4051 0.120 Uiso 0.30 1 calc PR F 1
C19 C 0.5023(9) 0.822(2) 0.5007(8) 0.073(3) Uani 0.50 1 d PD E 1
H19A H 0.4993 0.8927 0.4805 0.109 Uiso 0.50 1 calc PR E 1
H19B H 0.4926 0.7631 0.4716 0.109 Uiso 0.50 1 calc PR E 1
H19C H 0.5537 0.8126 0.5207 0.109 Uiso 0.50 1 calc PR E 1
C21 C 0.1716(3) 0.9833(4) 0.4826(2) 0.0689(12) Uani 1 1 d . . .
C23 C 0.1808(2) 0.4457(3) 0.45610(17) 0.0506(9) Uani 1 1 d . F .
C24 C 0.3921(2) 0.5453(4) 0.27803(19) 0.0658(12) Uani 1 1 d . . .
H24 H 0.4223 0.5239 0.2468 0.079 Uiso 1 1 calc R D .
C27 C 0.0432(2) 0.3906(4) 0.44636(19) 0.0561(10) Uani 1 1 d . . .
C30 C 0.1546(3) 0.8578(4) 0.2901(2) 0.0735(13) Uani 1 1 d . B .
H30 H 0.1273 0.9119 0.2670 0.088 Uiso 1 1 calc R . .
C31 C 0.258(3) 0.456(3) 0.5747(8) 0.084(2) Uani 0.30 1 d PD F 1
H31A H 0.2050 0.4811 0.5678 0.127 Uiso 0.30 1 calc PR F 1
H31B H 0.2934 0.5177 0.5708 0.127 Uiso 0.30 1 calc PR F 1
H31C H 0.2660 0.4251 0.6146 0.127 Uiso 0.30 1 calc PR F 1
C32 C 0.2318(2) 0.8892(3) 0.47879(18) 0.0504(9) Uani 1 1 d . C .
C33 C 0.4253(2) 0.6110(4) 0.32316(18) 0.0541(9) Uani 1 1 d . D .
C36 C -0.0068(17) 0.908(2) 0.3573(9) 0.079(6) Uani 0.50 1 d P H 2
H36A H -0.0153 0.9876 0.3549 0.119 Uiso 0.50 1 calc PR H 2
H36B H 0.0436 0.8937 0.3776 0.119 Uiso 0.50 1 calc PR H 2
H36C H -0.0470 0.8746 0.3792 0.119 Uiso 0.50 1 calc PR H 2
C37 C 0.1214(2) 0.3733(4) 0.4667(2) 0.0640(11) Uani 1 1 d . F .
H37 H 0.1340 0.3088 0.4886 0.077 Uiso 1 1 calc R . .
C38 C 0.0159(14) 0.714(2) 0.2272(7) 0.071(4) Uani 0.50 1 d PD H 2
H38A H 0.0326 0.6377 0.2256 0.107 Uiso 0.50 1 calc PR H 2
H38B H 0.0463 0.7587 0.2016 0.107 Uiso 0.50 1 calc PR H 2
H38C H -0.0387 0.7193 0.2137 0.107 Uiso 0.50 1 calc PR H 2
C41 C 0.2347(3) 0.8664(4) 0.2993(2) 0.0714(13) Uani 1 1 d . B .
C42 C 0.2636(2) 0.4184(4) 0.4840(3) 0.0855(17) Uani 1 1 d D . .
C44 C 0.0278(5) 0.7565(8) 0.2918(4) 0.0535(8) Uani 0.50 1 d PD H 2
C45 C 0.0187(5) 0.7813(8) 0.3155(4) 0.0535(8) Uani 0.50 1 d PD G 1
C46 C -0.0058(14) 0.882(2) 0.3510(12) 0.087(8) Uani 0.50 1 d PD G 1
H46A H -0.0609 0.8957 0.3424 0.130 Uiso 0.50 1 calc PR G 1
H46B H 0.0234 0.9464 0.3398 0.130 Uiso 0.50 1 calc PR G 1
H46C H 0.0045 0.8682 0.3935 0.130 Uiso 0.50 1 calc PR G 1
C47 C 0.4099(16) 0.7389(19) 0.6106(10) 0.095(3) Uani 0.50 1 d PD E 2
H47A H 0.4503 0.7451 0.6429 0.143 Uiso 0.50 1 calc PR E 2
H47B H 0.4048 0.6623 0.5982 0.143 Uiso 0.50 1 calc PR E 2
H47C H 0.3610 0.7646 0.6243 0.143 Uiso 0.50 1 calc PR E 2
C50 C -0.0149(3) 0.2995(5) 0.4647(2) 0.0722(13) Uani 1 1 d . A .
Li28 Li 0.0770(3) 0.5628(5) 0.3687(3) 0.0509(14) Uani 1 1 d . H .
C1A C -0.0853(3) 0.6588(5) 0.3363(3) 0.121(3) Uani 1 1 d . H .
H1AA H -0.1101 0.7197 0.3555 0.182 Uiso 1 1 calc R . .
H1AB H -0.0941 0.5907 0.3576 0.182 Uiso 1 1 calc R . .
H1AC H -0.1070 0.6520 0.2953 0.182 Uiso 1 1 calc R . .

loop_
_atom_site_aniso_label
_atom_site_aniso_U_11
_atom_site_aniso_U_22
_atom_site_aniso_U_33
_atom_site_aniso_U_23
_atom_site_aniso_U_13
_atom_site_aniso_U_12
Tb1 0.03138(8) 0.03545(9) 0.04365(10) 0.00180(7) -0.00234(6) -0.00190(6)
F1 0.105(6) 0.072(4) 0.156(9) 0.003(5) 0.025(6) -0.028(4)
F2 0.058(4) 0.128(8) 0.165(9) 0.043(7) -0.016(6) -0.044(5)
F3 0.119(8) 0.121(7) 0.071(4) 0.011(5) 0.032(5) -0.055(6)
F4 0.123(8) 0.156(9) 0.148(10) 0.103(8) -0.025(7) -0.072(7)
F5 0.173(11) 0.120(9) 0.088(6) -0.009(6) 0.020(6) -0.089(8)
F6 0.111(8) 0.130(7) 0.217(12) -0.023(9) 0.110(9) -0.045(6)
F7 0.140(7) 0.124(6) 0.172(9) 0.068(6) 0.105(7) 0.025(6)
F9 0.155(10) 0.084(6) 0.164(9) 0.027(5) -0.038(8) -0.056(6)
F10 0.233(14) 0.125(9) 0.318(16) 0.089(11) 0.027(14) -0.057(9)
F11 0.127(9) 0.195(14) 0.218(14) 0.109(11) -0.020(9) -0.102(9)
F12 0.109(5) 0.086(6) 0.121(7) 0.080(5) 0.004(5) -0.007(4)
F13 0.303(18) 0.283(17) 0.173(12) 0.095(12) 0.080(12) -0.048(13)
F14 0.039(3) 0.074(5) 0.129(7) -0.013(5) 0.005(4) 0.008(3)
F15 0.109(10) 0.107(7) 0.233(14) 0.004(11) 0.083(10) 0.027(7)
F16 0.089(8) 0.111(12) 0.117(9) -0.070(8) -0.038(7) 0.043(7)
F17 0.092(7) 0.043(4) 0.142(11) -0.025(6) -0.015(7) 0.013(4)
F18 0.104(7) 0.064(5) 0.135(10) 0.037(6) 0.005(6) 0.016(4)
F19 0.166(14) 0.109(11) 0.133(11) -0.044(8) -0.080(10) 0.068(9)
F21 0.069(6) 0.155(9) 0.104(6) -0.050(6) 0.047(5) -0.052(6)
F22 0.045(4) 0.237(13) 0.203(13) -0.086(10) 0.041(6) -0.006(8)
F23 0.055(5) 0.182(14) 0.174(14) 0.018(10) -0.045(7) 0.014(7)
F24 0.043(5) 0.165(12) 0.110(7) -0.015(7) -0.006(4) -0.033(7)
F26 0.078(6) 0.113(7) 0.180(11) -0.053(8) 0.046(7) -0.062(5)
F27 0.101(8) 0.195(16) 0.208(15) 0.068(12) -0.004(10) -0.071(10)
O1 0.0563(16) 0.079(2) 0.091(2) -0.0274(17) 0.0123(16) -0.0249(15)
O2 0.0441(13) 0.0548(15) 0.0681(17) -0.0159(13) -0.0035(13) 0.0029(12)
O3 0.0526(14) 0.0566(16) 0.0625(16) -0.0202(13) -0.0131(13) 0.0087(13)
O4 0.0355(11) 0.0431(13) 0.0511(14) 0.0126(11) -0.0056(10) -0.0020(10)
O5 0.0394(12) 0.0433(12) 0.0535(14) 0.0113(11) -0.0115(11) -0.0012(10)
O6 0.0416(13) 0.0736(19) 0.079(2) 0.0177(16) -0.0006(14) -0.0098(13)
O7 0.0646(18) 0.078(2) 0.078(2) -0.0259(17) -0.0256(16) 0.0014(16)
O8 0.0360(13) 0.0730(19) 0.082(2) 0.0185(15) -0.0102(13) 0.0030(12)
O9 0.0340(12) 0.0644(17) 0.0525(15) -0.0081(12) 0.0009(11) -0.0059(11)
O10 0.0525(15) 0.082(2) 0.0586(17) -0.0211(15) 0.0031(13) 0.0063(14)
O11 0.0495(15) 0.0606(16) 0.081(2) 0.0278(15) 0.0050(15) -0.0067(13)
O12 0.0346(11) 0.0490(15) 0.0732(17) 0.0198(13) -0.0078(12) 0.0014(10)
O13 0.102(5) 0.087(5) 0.099(5) -0.002(4) -0.028(5) 0.006(4)
O14 0.062(6) 0.070(7) 0.041(5) 0.018(5) -0.011(5) -0.011(5)
O15 0.069(4) 0.095(5) 0.065(4) 0.030(4) -0.017(3) 0.019(4)
O17 0.0487(15) 0.085(2) 0.0682(18) -0.0100(16) -0.0050(14) 0.0034(15)
O19 0.0391(12) 0.0532(15) 0.0546(15) -0.0088(12) 0.0063(11) -0.0097(11)
O34 0.065(4) 0.064(4) 0.050(3) -0.002(3) -0.017(3) 0.026(3)
O43 0.049(3) 0.067(4) 0.042(3) 0.001(3) 0.001(2) 0.002(3)
O49 0.067(3) 0.073(4) 0.112(4) 0.039(3) -0.009(3) 0.003(3)
C1 0.098(4) 0.064(3) 0.086(4) -0.016(3) -0.010(3) -0.020(3)
C1C 0.120(16) 0.157(16) 0.057(10) 0.001(10) -0.024(10) 0.093(13)
C2 0.086(4) 0.056(5) 0.098(7) -0.019(4) -0.001(5) 0.021(5)
C3 0.042(7) 0.102(5) 0.075(9) -0.005(8) 0.018(4) -0.003(5)
C4 0.0465(16) 0.055(2) 0.057(2) -0.0040(16) -0.0048(16) 0.0041(14)
C5 0.082(3) 0.115(4) 0.093(4) -0.032(3) -0.044(3) 0.001(3)
C6 0.046(2) 0.057(2) 0.055(2) 0.0004(18) -0.0127(17) 0.0080(17)
C7 0.0406(19) 0.069(3) 0.107(4) 0.024(3) -0.014(2) 0.0078(19)
C8 0.079(4) 0.132(5) 0.039(5) 0.022(6) -0.015(7) -0.005(4)
C9 0.089(3) 0.083(3) 0.079(3) 0.007(3) -0.002(3) 0.021(3)
C10 0.059(2) 0.052(2) 0.072(3) -0.016(2) -0.015(2) 0.002(2)
C11 0.129(6) 0.093(11) 0.060(8) 0.042(5) -0.019(7) -0.020(7)
C12 0.073(3) 0.087(3) 0.068(3) -0.028(2) -0.008(2) 0.021(2)
C13 0.042(2) 0.143(6) 0.078(4) -0.031(4) 0.009(3) -0.023(3)
C14 0.052(2) 0.046(2) 0.061(2) 0.0103(18) -0.0112(18) 0.0021(17)
C15 0.089(4) 0.108(5) 0.147(6) 0.070(5) 0.001(4) -0.010(4)
C16 0.0433(17) 0.051(2) 0.0474(19) -0.0044(16) 0.0020(16) -0.0043(16)
C17 0.073(3) 0.077(3) 0.099(4) -0.031(3) -0.043(3) 0.021(3)
C18 0.086(4) 0.056(5) 0.098(7) -0.019(4) -0.001(5) 0.021(5)
C19 0.042(7) 0.102(5) 0.075(9) -0.005(8) 0.018(4) -0.003(5)
C21 0.059(3) 0.054(3) 0.091(4) -0.020(3) -0.016(3) 0.010(2)
C23 0.0426(18) 0.052(2) 0.057(2) 0.0141(18) -0.0018(17) -0.0007(16)
C24 0.0414(19) 0.094(3) 0.063(3) -0.027(2) 0.0099(19) -0.009(2)
C27 0.052(2) 0.057(2) 0.059(2) 0.008(2) 0.0082(19) -0.0144(19)
C30 0.066(3) 0.061(3) 0.092(3) 0.037(2) -0.004(3) -0.003(2)
C31 0.079(4) 0.132(5) 0.039(5) 0.022(6) -0.015(7) -0.005(4)
C32 0.0470(19) 0.046(2) 0.058(2) -0.0067(18) 0.0002(18) -0.0002(17)
C33 0.0333(17) 0.069(3) 0.060(2) -0.003(2) 0.0026(17) -0.0064(17)
C36 0.108(13) 0.084(11) 0.043(7) -0.008(7) -0.012(7) 0.031(9)
C37 0.056(2) 0.059(2) 0.076(3) 0.029(2) -0.004(2) -0.012(2)
C38 0.073(8) 0.093(10) 0.042(7) 0.007(6) -0.031(6) 0.009(9)
C41 0.071(3) 0.062(3) 0.081(3) 0.031(2) 0.004(3) -0.003(2)
C42 0.050(2) 0.075(3) 0.129(5) 0.063(3) -0.014(3) -0.009(2)
C44 0.0465(16) 0.055(2) 0.057(2) -0.0040(16) -0.0048(16) 0.0041(14)
C45 0.0465(16) 0.055(2) 0.057(2) -0.0040(16) -0.0048(16) 0.0041(14)
C46 0.052(8) 0.086(13) 0.122(19) -0.003(10) 0.006(9) 0.025(8)
C47 0.129(6) 0.093(11) 0.060(8) 0.042(5) -0.019(7) -0.020(7)
C50 0.061(3) 0.082(3) 0.074(3) 0.008(3) 0.010(3) -0.026(3)
Li28 0.041(3) 0.053(4) 0.058(4) 0.012(3) -0.007(3) -0.006(3)
C1A 0.033(2) 0.136(5) 0.190(7) 0.045(4) -0.023(3) -0.010(3)

loop_
_atom_type_symbol
_atom_type_description
_atom_type_scat_dispersion_real
_atom_type_scat_dispersion_imag
_atom_type_scat_source
C C 0.0033 0.0016 'International Tables Vol C Tables 4.2.6.8 and 6.1.1.4'
H H 0.0000 0.0000 'International Tables Vol C Tables 4.2.6.8 and 6.1.1.4'
F F 0.0171 0.0103 'International Tables Vol C Tables 4.2.6.8 and 6.1.1.4'
Li Li -0.0003 0.0001 'International Tables Vol C Tables 4.2.6.8 and 6.1.1.4'
O O 0.0106 0.0060 'International Tables Vol C Tables 4.2.6.8 and 6.1.1.4'
Tb Tb -0.1723 4.1537 'International Tables Vol C Tables 4.2.6.8 and 6.1.1.4'

loop_
_geom_angle_atom_site_label_1
_geom_angle_atom_site_label_2
_geom_angle_atom_site_label_3
_geom_angle
O2 Tb1 O5 71.53(9)
O2 Tb1 O12 120.31(9)
O2 Tb1 O19 147.40(9)
O2 Tb1 Li28 84.01(12)
O3 Tb1 O2 70.51(9)
O3 Tb1 O4 112.61(9)
O3 Tb1 O5 142.03(9)
O3 Tb1 O9 74.39(9)
O3 Tb1 O11 101.20(10)
O3 Tb1 O12 72.04(9)
O3 Tb1 O19 141.62(8)
O3 Tb1 Li28 138.40(12)
O4 Tb1 O2 91.44(9)
O4 Tb1 O5 67.44(8)
O4 Tb1 O12 63.11(7)
O4 Tb1 O19 80.52(8)
O4 Tb1 Li28 33.84(11)
O5 Tb1 O12 129.00(8)
O5 Tb1 Li28 34.08(11)
O9 Tb1 O2 129.63(9)
O9 Tb1 O4 135.72(8)
O9 Tb1 O5 134.04(9)
O9 Tb1 O11 74.79(9)
O9 Tb1 O12 79.79(8)
O9 Tb1 O19 72.04(8)
O9 Tb1 Li28 143.75(12)
O11 Tb1 O2 77.88(11)
O11 Tb1 O4 138.76(9)
O11 Tb1 O5 71.41(9)
O11 Tb1 O12 154.57(9)
O11 Tb1 O19 87.51(10)
O11 Tb1 Li28 104.98(12)
O12 Tb1 Li28 95.12(11)
O19 Tb1 O5 76.24(8)
O19 Tb1 O12 84.12(9)
O19 Tb1 Li28 71.73(12)
H1A O1 H1B 104.9
Li28 O1 H1A 113.5
Li28 O1 H1B 110.7
C32 O2 Tb1 133.5(2)
C6 O3 Tb1 138.9(2)
C23 O4 Tb1 129.6(2)
C23 O4 Li28 120.5(3)
Li28 O4 Tb1 106.38(18)
C14 O5 Tb1 135.8(2)
C14 O5 Li28 119.3(3)
Li28 O5 Tb1 104.5(2)
C27 O6 Li28 122.0(3)
C17 O7 C5 116.8(4)
C44 O8 Li28 113.7(4)
C45 O8 C44 25.3(4)
C45 O8 Li28 122.8(4)
C45 O8 C1A 116.0(5)
C1A O8 C44 119.8(5)
C1A O8 Li28 121.1(3)
C33 O9 Tb1 134.1(2)
C4 O10 C12 116.5(3)
C41 O11 Tb1 134.6(3)
C7 O12 Tb1 121.2(2)
C42 O12 Tb1 123.0(2)
C42 O12 C7 115.3(3)
C17 O13 C11 103.5(10)
C42 O14 C31 104.0(12)
C1C O15 C45 118.9(11)
C4 O17 C9 112.9(3)
C16 O19 Tb1 136.0(2)
C36 O34 C44 116.5(12)
C17 O43 C3 108.2(8)
C42 O49 C2 106.1(6)
H1C C1 H1D 109.5
H1C C1 H1E 109.5
H1D C1 H1E 109.5
C4 C1 H1C 109.5
C4 C1 H1D 109.5
C4 C1 H1E 109.5
O49 C2 H2A 109.5
O49 C2 H2B 109.5
O49 C2 H2C 109.5
H2A C2 H2B 109.5
H2A C2 H2C 109.5
H2B C2 H2C 109.5
O43 C3 H3A 109.5
O43 C3 H3B 109.5
O43 C3 H3C 109.5
H3A C3 H3B 109.5
H3A C3 H3C 109.5
H3B C3 H3C 109.5
O10 C4 O17 112.8(3)
O10 C4 C1 112.6(3)
O10 C4 C16 107.7(3)
O17 C4 C1 105.8(3)
O17 C4 C16 109.8(3)
C16 C4 C1 108.0(3)
O7 C5 H5A 109.5
O7 C5 H5B 109.5
O7 C5 H5C 109.5
H5A C5 H5B 109.5
H5A C5 H5C 109.5
H5B C5 H5C 109.5
O3 C6 C10 123.4(4)
O3 C6 C17 116.3(3)
C10 C6 C17 120.3(4)
O12 C7 H7A 109.5
O12 C7 H7B 109.5
O12 C7 H7C 109.5
H7A C7 H7B 109.5
H7A C7 H7C 109.5
H7B C7 H7C 109.5
H8A C8 H8B 109.5
H8A C8 H8C 109.5
H8B C8 H8C 109.5
C42 C8 H8A 109.5
C42 C8 H8B 109.5
C42 C8 H8C 109.5
O17 C9 H9A 109.5
O17 C9 H9B 109.5
O17 C9 H9C 109.5
H9A C9 H9B 109.5
H9A C9 H9C 109.5
H9B C9 H9C 109.5
C6 C10 H10 119.2
C32 C10 C6 121.6(4)
C32 C10 H10 119.2
O10 C12 H12A 109.5
O10 C12 H12B 109.5
O10 C12 H12C 109.5
H12A C12 H12B 109.5
H12A C12 H12C 109.5
H12B C12 H12C 109.5
F21 C13 F22 39.3(8)
F21 C13 F26 100.2(10)
F21 C13 C33 115.3(6)
F22 C13 F26 133.8(9)
F22 C13 C33 109.6(7)
F23 C13 F21 112.7(12)
F23 C13 F22 80.7(11)
F23 C13 F26 108.5(11)
F23 C13 C33 110.5(10)
F24 C13 F21 126.0(9)
F24 C13 F22 103.5(11)
F24 C13 F23 26.5(13)
F24 C13 F26 83.0(11)
F24 C13 C33 114.2(8)
F26 C13 C33 108.8(7)
F27 C13 F21 72.1(10)
F27 C13 F22 109.8(12)
F27 C13 F23 128.8(12)
F27 C13 F24 107.5(12)
F27 C13 F26 29.8(11)
F27 C13 C33 112.0(10)
O5 C14 C30 123.8(4)
O5 C14 C44 117.4(5)
O5 C14 C45 115.9(4)
C30 C14 C44 117.5(5)
C30 C14 C45 119.1(5)
C44 C14 C45 23.1(4)
F7 C15 C41 106.8(7)
F9 C15 F7 114.8(11)
F9 C15 C41 107.0(8)
F10 C15 F7 145.1(10)
F10 C15 F9 68.6(11)
F10 C15 C41 104.8(8)
F11 C15 F7 66.3(11)
F11 C15 F9 48.6(12)
F11 C15 F10 109.8(16)
F11 C15 F12 125.3(10)
F11 C15 F13 114.9(14)
F11 C15 C41 119.2(9)
F12 C15 F7 104.5(11)
F12 C15 F9 108.9(11)
F12 C15 F10 47.4(8)
F12 C15 C41 115.0(7)
F13 C15 F7 60.7(13)
F13 C15 F9 142.0(12)
F13 C15 F10 94.5(13)
F13 C15 F12 47.2(11)
F13 C15 C41 110.3(11)
O19 C16 C4 115.7(3)
O19 C16 C24 124.3(3)
C24 C16 C4 120.0(3)
O7 C17 C6 108.8(4)
O7 C17 C19 101.7(9)
O7 C17 C47 102.3(10)
O13 C17 O7 124.2(6)
O13 C17 O43 55.5(5)
O13 C17 C6 120.0(6)
O13 C17 C19 94.4(10)
O13 C17 C47 45.5(11)
O43 C17 O7 123.1(5)
O43 C17 C6 116.4(4)
O43 C17 C19 38.9(9)
O43 C17 C47 101.0(11)
C6 C17 C19 101.0(8)
C6 C17 C47 101.1(11)
C47 C17 C19 139.9(12)
C42 C18 H18A 109.5
C42 C18 H18B 109.5
C42 C18 H18C 109.5
C17 C19 H19A 109.5
C17 C19 H19B 109.5
C17 C19 H19C 109.5
F14 C21 F15 30.4(8)
F14 C21 F16 108.4(11)
F14 C21 F17 126.3(11)
F14 C21 F18 101.5(9)
F14 C21 C32 114.1(7)
F15 C21 F18 128.9(10)
F15 C21 C32 109.1(8)
F16 C21 F15 85.3(11)
F16 C21 F18 109.0(11)
F16 C21 C32 114.8(9)
F17 C21 F15 108.3(11)
F17 C21 F16 24.4(13)
F17 C21 F18 87.8(11)
F17 C21 C32 112.5(9)
F18 C21 C32 108.1(9)
F19 C21 F14 82.6(11)
F19 C21 F15 111.2(12)
F19 C21 F16 119.2(12)
F19 C21 F17 102.0(10)
F19 C21 F18 19.3(13)
F19 C21 C32 113.4(10)
O4 C23 C37 125.4(3)
O4 C23 C42 116.7(3)
C37 C23 C42 117.9(3)
C16 C24 H24 118.9
C33 C24 C16 122.3(3)
C33 C24 H24 118.9
O6 C27 C37 129.3(4)
O6 C27 C50 115.4(4)
O6 C27 Li28 36.2(2)
C37 C27 C50 115.3(4)
C37 C27 Li28 94.2(3)
C50 C27 Li28 148.5(3)
C14 C30 H30 118.9
C41 C30 C14 122.2(4)
C41 C30 H30 118.9
O2 C32 C10 127.8(4)
O2 C32 C21 112.5(3)
C10 C32 C21 119.7(4)
O9 C33 C13 112.4(4)
O9 C33 C24 129.1(3)
C24 C33 C13 118.5(4)
O34 C36 H36A 109.5
O34 C36 H36B 109.5
O34 C36 H36C 109.5
H36A C36 H36B 109.5
H36A C36 H36C 109.5
H36B C36 H36C 109.5
C23 C37 C27 123.8(4)
C23 C37 H37 118.1
C27 C37 H37 118.1
H38A C38 H38B 109.5
H38A C38 H38C 109.5
H38B C38 H38C 109.5
C44 C38 H38A 109.5
C44 C38 H38B 109.5
C44 C38 H38C 109.5
O11 C41 C15 112.1(5)
O11 C41 C30 129.2(4)
C30 C41 C15 118.7(5)
O12 C42 C8 104.9(6)
O12 C42 C18 98.7(12)
O12 C42 C23 106.6(3)
O14 C42 O12 126.5(6)
O14 C42 O49 57.0(6)
O14 C42 C8 45.1(9)
O14 C42 C18 93.2(10)
O14 C42 C23 121.8(6)
O49 C42 O12 118.8(4)
O49 C42 C8 102.1(7)
O49 C42 C18 36.2(9)
O49 C42 C23 118.2(5)
C18 C42 C8 138.3(11)
C23 C42 C8 104.3(6)
C23 C42 C18 101.2(11)
O8 C44 C14 102.8(6)
O8 C44 C38 113.5(10)
O34 C44 O8 107.8(6)
O34 C44 C14 106.9(6)
O34 C44 C38 111.0(12)
C14 C44 C38 114.3(11)
O8 C45 O15 110.7(7)
O8 C45 C14 103.0(6)
O8 C45 C46 116.1(13)
O15 C45 C14 108.4(6)
O15 C45 C46 106.0(13)
C46 C45 C14 112.6(11)
C17 C47 H47A 109.5
C17 C47 H47B 109.5
C17 C47 H47C 109.5
H47A C47 H47B 109.5
H47A C47 H47C 109.5
H47B C47 H47C 109.5
F1 C50 F4 67.4(8)
F1 C50 C27 110.7(6)
F2 C50 F1 102.1(8)
F2 C50 F4 133.3(6)
F2 C50 C27 112.2(6)
F3 C50 F1 110.1(8)
F3 C50 F2 108.4(8)
F3 C50 F4 45.9(6)
F3 C50 F5 134.4(7)
F3 C50 F6 68.5(8)
F3 C50 C27 112.8(6)
F4 C50 C27 114.0(6)
F5 C50 F1 40.3(7)
F5 C50 F2 64.5(8)
F5 C50 F4 103.9(10)
F5 C50 F6 106.6(10)
F5 C50 C27 111.0(6)
F6 C50 F1 134.7(7)
F6 C50 F2 44.6(7)
F6 C50 F4 110.1(9)
F6 C50 C27 110.8(6)
O1 Li28 Tb1 97.5(2)
O1 Li28 O4 103.8(3)
O1 Li28 O5 95.8(3)
O1 Li28 O8 105.0(3)
O1 Li28 C27 97.3(3)
O4 Li28 Tb1 39.78(12)
O4 Li28 O8 144.3(4)
O4 Li28 C27 71.9(2)
O5 Li28 Tb1 41.46(13)
O5 Li28 O4 80.6(2)
O5 Li28 O8 75.9(2)
O5 Li28 C27 151.7(3)
O6 Li28 Tb1 130.6(3)
O6 Li28 O1 102.5(3)
O6 Li28 O4 91.4(3)
O6 Li28 O5 161.3(4)
O6 Li28 O8 102.4(3)
O6 Li28 C27 21.79(14)
O8 Li28 Tb1 115.2(2)
O8 Li28 C27 124.0(3)
C27 Li28 Tb1 111.7(2)
O8 C1A H1AA 109.5
O8 C1A H1AB 109.5
O8 C1A H1AC 109.5
H1AA C1A H1AB 109.5
H1AA C1A H1AC 109.5
H1AB C1A H1AC 109.5

loop_
_geom_bond_atom_site_label_1
_geom_bond_atom_site_label_2
_geom_bond_distance
Tb1 O2 2.348(2)
Tb1 O3 2.320(3)
Tb1 O4 2.330(2)
Tb1 O5 2.389(2)
Tb1 O9 2.321(2)
Tb1 O11 2.328(3)
Tb1 O12 2.503(2)
Tb1 O19 2.375(2)
Tb1 Li28 3.494(6)
F1 C50 1.317(12)
F2 C50 1.291(10)
F3 C50 1.263(10)
F4 C50 1.326(11)
F5 C50 1.278(11)
F6 C50 1.288(12)
F7 C15 1.405(12)
F9 C15 1.396(15)
F10 C15 1.386(17)
F11 C15 1.111(13)
F12 C15 1.267(11)
F13 C15 1.261(17)
F14 C21 1.279(13)
F15 C21 1.333(16)
F16 C21 1.322(17)
F17 C21 1.308(16)
F18 C21 1.361(16)
F19 C21 1.245(17)
F21 C13 1.303(12)
F22 C13 1.349(14)
F23 C13 1.28(2)
F24 C13 1.272(19)
F26 C13 1.400(17)
F27 C13 1.207(19)
O1 H1A 0.9025
O1 H1B 0.8960
O1 Li28 1.941(7)
O2 C32 1.264(4)
O3 C6 1.244(4)
O4 C23 1.277(4)
O4 Li28 2.028(6)
O5 C14 1.247(4)
O5 Li28 2.022(6)
O6 C27 1.215(5)
O6 Li28 1.933(6)
O7 C5 1.417(5)
O7 C17 1.369(5)
O8 C44 1.482(10)
O8 C45 1.366(10)
O8 Li28 2.040(7)
O8 C1A 1.432(5)
O9 C33 1.243(4)
O10 C4 1.389(4)
O10 C12 1.423(5)
O11 C41 1.235(5)
O12 C7 1.449(4)
O12 C42 1.415(5)
O13 C11 1.453(17)
O13 C17 1.219(9)
O14 C31 1.433(18)
O14 C42 1.190(10)
O15 C1C 1.37(3)
O15 C45 1.373(11)
O17 C4 1.393(4)
O17 C9 1.410(5)
O19 C16 1.248(4)
O34 C36 1.42(2)
O34 C44 1.439(10)
O43 C3 1.434(14)
O43 C17 1.299(7)
O49 C2 1.465(9)
O49 C42 1.277(7)
C1 H1C 0.9600
C1 H1D 0.9600
C1 H1E 0.9600
C1 C4 1.544(6)
C1C H1CA 0.9600
C1C H1CB 0.9600
C1C H1CC 0.9600
C2 H2A 0.9600
C2 H2B 0.9600
C2 H2C 0.9600
C3 H3A 0.9600
C3 H3B 0.9600
C3 H3C 0.9600
C4 C16 1.538(5)
C5 H5A 0.9600
C5 H5B 0.9600
C5 H5C 0.9600
C6 C10 1.397(5)
C6 C17 1.528(6)
C7 H7A 0.9600
C7 H7B 0.9600
C7 H7C 0.9600
C8 H8A 0.9600
C8 H8B 0.9600
C8 H8C 0.9600
C8 C42 1.672(8)
C9 H9A 0.9600
C9 H9B 0.9600
C9 H9C 0.9600
C10 H10 0.9300
C10 C32 1.370(5)
C11 H11A 0.9600
C11 H11B 0.9600
C11 H11C 0.9600
C12 H12A 0.9600
C12 H12B 0.9600
C12 H12C 0.9600
C13 C33 1.531(6)
C14 C30 1.398(5)
C14 C44 1.507(9)
C14 C45 1.611(9)
C15 C41 1.562(7)
C16 C24 1.400(5)
C17 C19 1.709(10)
C17 C47 1.657(12)
C18 H18A 0.9600
C18 H18B 0.9600
C18 H18C 0.9600
C18 C42 1.616(13)
C19 H19A 0.9600
C19 H19B 0.9600
C19 H19C 0.9600
C21 C32 1.531(5)
C23 C37 1.367(5)
C23 C42 1.535(5)
C24 H24 0.9300
C24 C33 1.364(5)
C27 C37 1.394(6)
C27 C50 1.548(6)
C27 Li28 2.776(7)
C30 H30 0.9300
C30 C41 1.372(6)
C31 H31A 0.9600
C31 H31B 0.9600
C31 H31C 0.9600
C36 H36A 0.9600
C36 H36B 0.9600
C36 H36C 0.9600
C37 H37 0.9300
C38 H38A 0.9600
C38 H38B 0.9600
C38 H38C 0.9600
C38 C44 1.520(17)
C45 C46 1.518(17)
C46 H46A 0.9600
C46 H46B 0.9600
C46 H46C 0.9600
C47 H47A 0.9600
C47 H47B 0.9600
C47 H47C 0.9600
C1A H1AA 0.9600
C1A H1AB 0.9600
C1A H1AC 0.9600

loop_
_geom_torsion_atom_site_label_1
_geom_torsion_atom_site_label_2
_geom_torsion_atom_site_label_3
_geom_torsion_atom_site_label_4
_geom_torsion
Tb1 O2 C32 C10 -17.3(6)
Tb1 O2 C32 C21 164.1(3)
Tb1 O3 C6 C10 14.2(7)
Tb1 O3 C6 C17 -167.0(3)
Tb1 O4 C23 C37 -174.8(3)
Tb1 O4 C23 C42 7.5(5)
Tb1 O4 Li28 O1 85.2(3)
Tb1 O4 Li28 O5 -8.5(2)
Tb1 O4 Li28 O6 -171.55(19)
Tb1 O4 Li28 O8 -57.8(6)
Tb1 O4 Li28 C27 178.45(14)
Tb1 O5 C14 C30 16.8(7)
Tb1 O5 C14 C44 -176.3(4)
Tb1 O5 C14 C45 -150.5(4)
Tb1 O5 Li28 O1 -94.8(2)
Tb1 O5 Li28 O4 8.2(2)
Tb1 O5 Li28 O6 73.9(11)
Tb1 O5 Li28 O8 161.15(17)
Tb1 O5 Li28 C27 22.3(7)
Tb1 O9 C33 C13 165.1(4)
Tb1 O9 C33 C24 -15.3(7)
Tb1 O11 C41 C15 169.6(5)
Tb1 O11 C41 C30 -11.0(9)
Tb1 O12 C42 O14 -144.0(9)
Tb1 O12 C42 O49 147.4(5)
Tb1 O12 C42 C8 -99.4(6)
Tb1 O12 C42 C18 115.3(10)
Tb1 O12 C42 C23 10.8(5)
Tb1 O19 C16 C4 -173.0(2)
Tb1 O19 C16 C24 7.2(6)
F7 C15 C41 O11 57.5(12)
F7 C15 C41 C30 -122.0(10)
F9 C15 C41 O11 -65.9(10)
F9 C15 C41 C30 114.6(9)
F10 C15 C41 O11 -137.6(13)
F10 C15 C41 C30 42.9(15)
F11 C15 C41 O11 -14(2)
F11 C15 C41 C30 166.2(18)
F12 C15 C41 O11 173.0(11)
F12 C15 C41 C30 -6.5(15)
F13 C15 C41 O11 121.8(17)
F13 C15 C41 C30 -57.7(19)
F14 C21 C32 O2 41.3(9)
F14 C21 C32 C10 -137.4(7)
F15 C21 C32 O2 73.7(9)
F15 C21 C32 C10 -105.1(8)
F16 C21 C32 O2 167.3(9)
F16 C21 C32 C10 -11.4(11)
F17 C21 C32 O2 -166.1(8)
F17 C21 C32 C10 15.2(10)
F18 C21 C32 O2 -70.8(8)
F18 C21 C32 C10 110.5(8)
F19 C21 C32 O2 -50.9(11)
F19 C21 C32 C10 130.3(10)
F21 C13 C33 O9 -161.6(9)
F21 C13 C33 C24 18.7(12)
F22 C13 C33 O9 156.2(9)
F22 C13 C33 C24 -23.5(11)
F23 C13 C33 O9 69.0(11)
F23 C13 C33 C24 -110.6(11)
F24 C13 C33 O9 40.7(11)
F24 C13 C33 C24 -139.0(10)
F26 C13 C33 O9 -50.1(10)
F26 C13 C33 C24 130.3(9)
F27 C13 C33 O9 -81.8(12)
F27 C13 C33 C24 98.6(12)
O2 Tb1 O3 C6 -20.5(4)
O2 Tb1 O4 C23 -124.8(3)
O2 Tb1 O4 Li28 77.0(2)
O2 Tb1 O5 C14 64.2(4)
O2 Tb1 O5 Li28 -107.3(2)
O2 Tb1 O9 C33 -135.9(3)
O2 Tb1 O11 C41 -59.0(5)
O2 Tb1 O12 C7 -102.9(3)
O2 Tb1 O12 C42 68.5(4)
O2 Tb1 O19 C16 125.1(3)
O2 Tb1 Li28 O1 155.8(2)
O2 Tb1 Li28 O4 -101.7(2)
O2 Tb1 Li28 O5 65.6(2)
O2 Tb1 Li28 O6 -90.5(4)
O2 Tb1 Li28 O8 45.3(3)
O2 Tb1 Li28 C27 -103.2(2)
O3 Tb1 O2 C32 20.8(3)
O3 Tb1 O4 C23 -55.3(3)
O3 Tb1 O4 Li28 146.4(2)
O3 Tb1 O5 C14 65.5(4)
O3 Tb1 O5 Li28 -106.0(2)
O3 Tb1 O9 C33 177.0(4)
O3 Tb1 O11 C41 -126.0(5)
O3 Tb1 O12 C7 -49.5(3)
O3 Tb1 O12 C42 121.9(4)
O3 Tb1 O19 C16 -42.6(4)
O3 Tb1 Li28 O1 -152.73(17)
O3 Tb1 Li28 O4 -50.2(3)
O3 Tb1 Li28 O5 117.0(2)
O3 Tb1 Li28 O6 -39.1(5)
O3 Tb1 Li28 O8 96.7(3)
O3 Tb1 Li28 C27 -51.8(3)
O3 C6 C10 C32 3.5(7)
O3 C6 C17 O7 171.3(4)
O3 C6 C17 O13 -36.8(9)
O3 C6 C17 O43 26.9(8)
O3 C6 C17 C19 64.9(9)
O3 C6 C17 C47 -81.4(10)
O4 Tb1 O2 C32 134.4(4)
O4 Tb1 O3 C6 -103.7(4)
O4 Tb1 O5 C14 163.8(4)
O4 Tb1 O5 Li28 -7.7(2)
O4 Tb1 O9 C33 70.4(4)
O4 Tb1 O11 C41 19.1(5)
O4 Tb1 O12 C7 -177.7(3)
O4 Tb1 O12 C42 -6.2(3)
O4 Tb1 O19 C16 -157.2(3)
O4 Tb1 Li28 O1 -102.5(3)
O4 Tb1 Li28 O5 167.2(4)
O4 Tb1 Li28 O6 11.2(2)
O4 Tb1 Li28 O8 147.0(4)
O4 Tb1 Li28 C27 -1.59(14)
O4 C23 C37 C27 -0.7(7)
O4 C23 C42 O12 -11.0(6)
O4 C23 C42 O14 145.3(8)
O4 C23 C42 O49 -148.0(5)
O4 C23 C42 C8 99.6(6)
O4 C23 C42 C18 -113.7(11)
O5 Tb1 O2 C32 -160.0(4)
O5 Tb1 O3 C6 -21.9(5)
O5 Tb1 O4 C23 165.9(3)
O5 Tb1 O4 Li28 7.7(2)
O5 Tb1 O9 C33 -32.7(4)
O5 Tb1 O11 C41 15.4(5)
O5 Tb1 O12 C7 167.0(3)
O5 Tb1 O12 C42 -21.6(4)
O5 Tb1 O19 C16 133.9(4)
O5 Tb1 Li28 O1 90.3(3)
O5 Tb1 Li28 O4 -167.2(4)
O5 Tb1 Li28 O6 -156.1(5)
O5 Tb1 Li28 O8 -20.27(18)
O5 Tb1 Li28 C27 -168.8(4)
O5 C14 C30 C41 -1.4(8)
O5 C14 C44 O8 26.3(7)
O5 C14 C44 O34 139.7(6)
O5 C14 C44 C38 -97.1(11)
O5 C14 C45 O8 -17.2(7)
O5 C14 C45 O15 -134.5(6)
O5 C14 C45 C46 108.5(14)
O6 C27 C37 C23 3.0(8)
O6 C27 C50 F1 122.3(9)
O6 C27 C50 F2 8.9(11)
O6 C27 C50 F3 -113.8(9)
O6 C27 C50 F4 -164.1(10)
O6 C27 C50 F5 79.0(12)
O6 C27 C50 F6 -39.2(12)
O6 C27 Li28 Tb1 153.2(5)
O6 C27 Li28 O1 -105.7(5)
O6 C27 Li28 O4 152.1(5)
O6 C27 Li28 O5 137.5(8)
O6 C27 Li28 O8 7.9(4)
O9 Tb1 O2 C32 -27.6(4)
O9 Tb1 O3 C6 122.8(4)
O9 Tb1 O4 C23 35.2(3)
O9 Tb1 O4 Li28 -123.0(2)
O9 Tb1 O5 C14 -63.6(4)
O9 Tb1 O5 Li28 124.9(2)
O9 Tb1 O11 C41 163.8(5)
O9 Tb1 O12 C7 27.2(3)
O9 Tb1 O12 C42 -161.3(4)
O9 Tb1 O19 C16 -12.4(3)
O9 Tb1 Li28 O1 -4.5(4)
O9 Tb1 Li28 O4 98.1(2)
O9 Tb1 Li28 O5 -94.7(2)
O9 Tb1 Li28 O6 109.2(4)
O9 Tb1 Li28 O8 -115.0(3)
O9 Tb1 Li28 C27 96.5(3)
O10 C4 C16 O19 169.3(3)
O10 C4 C16 C24 -10.9(5)
O11 Tb1 O2 C32 -85.8(4)
O11 Tb1 O3 C6 52.2(4)
O11 Tb1 O4 C23 162.1(3)
O11 Tb1 O4 Li28 3.9(3)
O11 Tb1 O5 C14 -18.8(3)
O11 Tb1 O5 Li28 169.7(2)
O11 Tb1 O9 C33 -76.4(4)
O11 Tb1 O12 C7 28.6(4)
O11 Tb1 O12 C42 -160.0(4)
O11 Tb1 O19 C16 62.4(3)
O11 Tb1 Li28 O1 80.1(2)
O11 Tb1 Li28 O4 -177.37(19)
O11 Tb1 Li28 O5 -10.1(2)
O11 Tb1 Li28 O6 -166.2(3)
O11 Tb1 Li28 O8 -30.4(3)
O11 Tb1 Li28 C27 -179.0(2)
O12 Tb1 O2 C32 75.0(4)
O12 Tb1 O3 C6 -153.2(4)
O12 Tb1 O4 C23 -1.2(3)
O12 Tb1 O4 Li28 -159.4(2)
O12 Tb1 O5 C14 178.7(3)
O12 Tb1 O5 Li28 7.2(3)
O12 Tb1 O9 C33 103.0(4)
O12 Tb1 O11 C41 162.4(4)
O12 Tb1 O19 C16 -93.6(3)
O12 Tb1 Li28 O1 -84.2(2)
O12 Tb1 Li28 O4 18.4(2)
O12 Tb1 Li28 O5 -174.4(2)
O12 Tb1 Li28 O6 29.5(4)
O12 Tb1 Li28 O8 165.3(3)
O12 Tb1 Li28 C27 16.8(2)
O17 C4 C16 O19 46.1(5)
O17 C4 C16 C24 -134.2(4)
O19 Tb1 O2 C32 -151.1(3)
O19 Tb1 O3 C6 152.5(4)
O19 Tb1 O4 C23 87.0(3)
O19 Tb1 O4 Li28 -71.2(2)
O19 Tb1 O5 C14 -110.9(4)
O19 Tb1 O5 Li28 77.6(2)
O19 Tb1 O9 C33 15.9(3)
O19 Tb1 O11 C41 91.7(5)
O19 Tb1 O12 C7 100.0(3)
O19 Tb1 O12 C42 -88.5(3)
O19 Tb1 Li28 O1 -2.09(19)
O19 Tb1 Li28 O4 100.4(2)
O19 Tb1 Li28 O5 -92.3(2)
O19 Tb1 Li28 O6 111.6(4)
O19 Tb1 Li28 O8 -112.6(3)
O19 Tb1 Li28 C27 98.8(2)
O19 C16 C24 C33 2.7(7)
C1 C4 C16 O19 -68.9(4)
C1 C4 C16 C24 110.9(4)
C1C O15 C45 O8 -55.8(17)
C1C O15 C45 C14 56.4(17)
C1C O15 C45 C46 177.5(19)
C2 O49 C42 O12 -64.6(7)
C2 O49 C42 O14 178.5(9)
C2 O49 C42 C8 -179.3(8)
C2 O49 C42 C18 -2(2)
C2 O49 C42 C23 67.1(7)
C3 O43 C17 O7 -69.6(12)
C3 O43 C17 O13 178.9(12)
C3 O43 C17 C6 69.3(11)
C3 O43 C17 C19 -5(2)
C3 O43 C17 C47 177.7(15)
C4 C16 C24 C33 -177.1(4)
C5 O7 C17 O13 29.5(10)
C5 O7 C17 O43 -38.6(8)
C5 O7 C17 C6 179.8(4)
C5 O7 C17 C19 -74.1(8)
C5 O7 C17 C47 73.4(11)
C6 C10 C32 O2 -1.2(7)
C6 C10 C32 C21 177.3(4)
C7 O12 C42 O14 27.9(11)
C7 O12 C42 O49 -40.6(7)
C7 O12 C42 C8 72.5(6)
C7 O12 C42 C18 -72.8(11)
C7 O12 C42 C23 -177.3(4)
C9 O17 C4 O10 -57.8(4)
C9 O17 C4 C1 178.6(4)
C9 O17 C4 C16 62.3(4)
C10 C6 C17 O7 -9.8(7)
C10 C6 C17 O13 142.0(7)
C10 C6 C17 O43 -154.3(5)
C10 C6 C17 C19 -116.3(9)
C10 C6 C17 C47 97.4(11)
C11 O13 C17 O7 74.5(15)
C11 O13 C17 O43 -175.9(14)
C11 O13 C17 C6 -72.8(14)
C11 O13 C17 C19 -178.2(15)
C11 O13 C17 C47 2(3)
C12 O10 C4 O17 -60.5(5)
C12 O10 C4 C1 59.2(5)
C12 O10 C4 C16 178.1(3)
C14 O5 Li28 Tb1 -173.2(4)
C14 O5 Li28 O1 92.0(4)
C14 O5 Li28 O4 -165.0(3)
C14 O5 Li28 O6 -99.3(11)
C14 O5 Li28 O8 -12.1(4)
C14 O5 Li28 C27 -150.9(6)
C14 C30 C41 O11 -1.5(10)
C14 C30 C41 C15 178.0(6)
C16 C24 C33 O9 1.3(8)
C16 C24 C33 C13 -179.1(5)
C17 C6 C10 C32 -175.3(4)
C23 O4 Li28 Tb1 -160.6(3)
C23 O4 Li28 O1 -75.4(4)
C23 O4 Li28 O5 -169.1(3)
C23 O4 Li28 O6 27.8(4)
C23 O4 Li28 O8 141.6(5)
C23 O4 Li28 C27 17.8(3)
C27 O6 Li28 Tb1 -33.5(6)
C27 O6 Li28 O1 78.0(4)
C27 O6 Li28 O4 -26.4(5)
C27 O6 Li28 O5 -90.4(12)
C27 O6 Li28 O8 -173.3(3)
C30 C14 C44 O8 -166.0(4)
C30 C14 C44 O34 -52.6(8)
C30 C14 C44 C38 70.6(12)
C30 C14 C45 O8 174.9(5)
C30 C14 C45 O15 57.6(8)
C30 C14 C45 C46 -59.4(15)
C31 O14 C42 O12 76(2)
C31 O14 C42 O49 -180(2)
C31 O14 C42 C8 3(3)
C31 O14 C42 C18 180(2)
C31 O14 C42 C23 -75(2)
C36 O34 C44 O8 51.3(16)
C36 O34 C44 C14 -58.6(17)
C36 O34 C44 C38 176.2(18)
C37 C23 C42 O12 171.1(4)
C37 C23 C42 O14 -32.6(10)
C37 C23 C42 O49 34.1(7)
C37 C23 C42 C8 -78.3(7)
C37 C23 C42 C18 68.3(12)
C37 C27 C50 F1 -56.4(10)
C37 C27 C50 F2 -169.8(10)
C37 C27 C50 F3 67.5(10)
C37 C27 C50 F4 17.2(12)
C37 C27 C50 F5 -99.7(12)
C37 C27 C50 F6 142.1(11)
C37 C27 Li28 Tb1 -14.0(4)
C37 C27 Li28 O1 87.1(3)
C37 C27 Li28 O4 -15.1(3)
C37 C27 Li28 O5 -29.7(8)
C37 C27 Li28 O6 -167.2(6)
C37 C27 Li28 O8 -159.2(4)
C42 C23 C37 C27 177.0(5)
C44 O8 C45 O15 47.7(12)
C44 O8 C45 C14 -68.0(13)
C44 O8 C45 C46 169(2)
C44 O8 Li28 Tb1 41.0(5)
C44 O8 Li28 O1 -65.1(5)
C44 O8 Li28 O4 77.7(7)
C44 O8 Li28 O5 27.3(5)
C44 O8 Li28 O6 -171.9(4)
C44 O8 Li28 C27 -174.9(4)
C44 C14 C30 C41 -168.3(6)
C44 C14 C45 O8 82.3(15)
C44 C14 C45 O15 -35.0(12)
C44 C14 C45 C46 -152(2)
C45 O8 C44 O34 -30.8(11)
C45 O8 C44 C14 81.9(14)
C45 O8 C44 C38 -154(2)
C45 O8 Li28 Tb1 14.1(6)
C45 O8 Li28 O1 -92.0(5)
C45 O8 Li28 O4 50.8(8)
C45 O8 Li28 O5 0.4(5)
C45 O8 Li28 O6 161.2(5)
C45 O8 Li28 C27 158.2(5)
C45 C14 C30 C41 165.5(6)
C45 C14 C44 O8 -65.9(14)
C45 C14 C44 O34 47.4(12)
C45 C14 C44 C38 171(2)
C50 C27 C37 C23 -178.6(4)
C50 C27 Li28 Tb1 -174.1(6)
C50 C27 Li28 O1 -73.0(7)
C50 C27 Li28 O4 -175.2(6)
C50 C27 Li28 O5 170.2(7)
C50 C27 Li28 O6 32.7(7)
C50 C27 Li28 O8 40.6(8)
Li28 Tb1 O2 C32 167.4(4)
Li28 Tb1 O3 C6 -76.1(5)
Li28 Tb1 O4 C23 158.2(4)
Li28 Tb1 O5 C14 171.5(5)
Li28 Tb1 O9 C33 18.3(4)
Li28 Tb1 O11 C41 21.3(5)
Li28 Tb1 O12 C7 171.0(3)
Li28 Tb1 O12 C42 -17.5(4)
Li28 Tb1 O19 C16 169.1(4)
Li28 O4 C23 C37 -19.2(6)
Li28 O4 C23 C42 163.1(4)
Li28 O5 C14 C30 -172.6(4)
Li28 O5 C14 C44 -5.8(6)
Li28 O5 C14 C45 20.1(6)
Li28 O6 C27 C37 16.6(7)
Li28 O6 C27 C50 -161.8(4)
Li28 O8 C44 O34 -148.0(5)
Li28 O8 C44 C14 -35.3(6)
Li28 O8 C44 C38 88.6(12)
Li28 O8 C45 O15 123.4(6)
Li28 O8 C45 C14 7.8(7)
Li28 O8 C45 C46 -115.7(12)
Li28 C27 C37 C23 12.7(5)
Li28 C27 C50 F1 101.6(10)
Li28 C27 C50 F2 -11.8(13)
Li28 C27 C50 F3 -134.5(9)
Li28 C27 C50 F4 175.2(10)
Li28 C27 C50 F5 58.3(14)
Li28 C27 C50 F6 -59.9(13)
C1A O8 C44 O34 57.6(8)
C1A O8 C44 C14 170.3(5)
C1A O8 C44 C38 -65.8(13)
C1A O8 C45 O15 -57.5(8)
C1A O8 C45 C14 -173.1(5)
C1A O8 C45 C46 63.4(13)
C1A O8 Li28 Tb1 -165.0(4)
C1A O8 Li28 O1 89.0(5)
C1A O8 Li28 O4 -128.2(6)
C1A O8 Li28 O5 -178.7(4)
C1A O8 Li28 O6 -17.8(6)
C1A O8 Li28 C27 -20.8(6)
